data_4088815
loop_
_publ_author_name
'Al-Owaedi, Oday A.'
'Milan, David C.'
'Oerthel, Marie-Christine'
'Bock, S\"oren'
'Yufit, Dmitry S.'
'Howard, Judith A. K.'
'Higgins, Simon J.'
'Nichols, Richard J.'
'Lambert, Colin J.'
'Bryce, Martin R.'
'Low, Paul J.'

_publ_section_title
;
 Experimental and Computational Studies of the Single-Molecule Conductance
 of Ru(II) and Pt(II) trans-Bis(acetylide) Complexes
;
_journal_issue 17
_journal_name_full Organometallics
_journal_page_first 2944
_journal_paper_doi 10.1021/acs.organomet.6b00472
_journal_volume 35
_journal_year 2016
_chemical_formula_moiety 'C90 H94 N2 O4 P2 Pt'
_chemical_formula_sum 'C90 H94 N2 O4 P2 Pt'
_chemical_formula_weight 1524.70
_space_group_crystal_system triclinic
_space_group_IT_number 2
_space_group_name_Hall '-P 1'
_space_group_name_H-M_alt 'P -1'
_atom_sites_solution_hydrogens geom
_atom_sites_solution_primary iterative
_atom_sites_solution_secondary difmap
_audit_creation_date 2013-06-20
_audit_creation_method
;
  Olex2 1.2-beta
  (compiled Apr 23 2013 17:54:37, GUI svn.r4466)
;
_cell_angle_alpha 71.273(5)
_cell_angle_beta 86.786(4)
_cell_angle_gamma 71.249(4)
_cell_formula_units_Z 1
_cell_length_a 9.5706(4)
_cell_length_b 13.1673(6)
_cell_length_c 16.6608(9)
_cell_measurement_reflns_used 4629
_cell_measurement_temperature 120
_cell_measurement_theta_max 24.3260
_cell_measurement_theta_min 3.1600
_cell_volume 1880.28(17)
_computing_cell_refinement
;
CrysAlisPro, Agilent Technologies,
Version 1.171.36.28 (release 01-02-2013 CrysAlis171 .NET)
(compiled Feb  1 2013,16:14:44)
;
_computing_data_collection
;
CrysAlisPro, Agilent Technologies,
Version 1.171.36.28 (release 01-02-2013 CrysAlis171 .NET)
(compiled Feb  1 2013,16:14:44)
;
_computing_data_reduction
;
CrysAlisPro, Agilent Technologies,
Version 1.171.36.28 (release 01-02-2013 CrysAlis171 .NET)
(compiled Feb  1 2013,16:14:44)
;
_computing_molecular_graphics
;
O. V. Dolomanov, L. J. Bourhis, R. J. Gildea, J. A. K. Howard and H. Puschmann,
OLEX2: a complete structure solution, refinement and analysis program.
J. Appl. Cryst. (2009). 42, 339-341.
;
_computing_publication_material
;
O. V. Dolomanov, L. J. Bourhis, R. J. Gildea, J. A. K. Howard and H. Puschmann,
OLEX2: a complete structure solution, refinement and analysis program.
J. Appl. Cryst. (2009). 42, 339-341.
;
_computing_structure_refinement
;
XL, G.M. Sheldrick, Acta Cryst.
(2008). A64, 112-122
;
_computing_structure_solution
;
olex2.solve (L.J. Bourhis, O.V. Dolomanov, R.J. Gildea, J.A.K. Howard,
H. Puschmann, in preparation, 2011)
;
_diffrn_ambient_temperature 120
_diffrn_detector_area_resol_mean 16.1511
_diffrn_measured_fraction_theta_full 0.9993
_diffrn_measured_fraction_theta_max 0.9022
_diffrn_measurement_details
;
#__ type_ start__ end____ width___ exp.time_
  1 omega  -57.00   41.00   1.0000   25.0000
omega____ theta____ kappa____ phi______ frames
    -      -28.3337   77.0000    0.0000 98

#__ type_ start__ end____ width___ exp.time_
  2 omega  -79.00  -38.00   1.0000   25.0000
omega____ theta____ kappa____ phi______ frames
    -      -28.3337  116.0000 -159.0000 41

#__ type_ start__ end____ width___ exp.time_
  3 omega  -50.00   25.00   1.0000   25.0000
omega____ theta____ kappa____ phi______ frames
    -      -28.3337   38.0000 -150.0000 75

#__ type_ start__ end____ width___ exp.time_
  4 omega  -84.00  -14.00   1.0000   25.0000
omega____ theta____ kappa____ phi______ frames
    -      -28.3337  -57.0000   60.0000 70

#__ type_ start__ end____ width___ exp.time_
  5 omega -101.00   -5.00   1.0000   25.0000
omega____ theta____ kappa____ phi______ frames
    -      -28.3337  -38.0000 -150.0000 96

#__ type_ start__ end____ width___ exp.time_
  6 omega   36.00   79.00   1.0000   25.0000
omega____ theta____ kappa____ phi______ frames
    -       28.9587 -116.0000  112.0000 43

#__ type_ start__ end____ width___ exp.time_
  7 omega   -2.00   64.00   1.0000   25.0000
omega____ theta____ kappa____ phi______ frames
    -       28.9587   19.0000   30.0000 66
;
_diffrn_measurement_device_type 'Xcalibur, Sapphire3, Gemini ultra'
_diffrn_measurement_method '\w scans'
_diffrn_orient_matrix_UB_11 -0.0288938000
_diffrn_orient_matrix_UB_12 -0.0140337000
_diffrn_orient_matrix_UB_13 0.0407650000
_diffrn_orient_matrix_UB_21 0.0714466000
_diffrn_orient_matrix_UB_22 -0.0359897000
_diffrn_orient_matrix_UB_23 0.0176096000
_diffrn_orient_matrix_UB_31 0.0142517000
_diffrn_orient_matrix_UB_32 0.0459839000
_diffrn_orient_matrix_UB_33 0.0073796000
_diffrn_radiation_monochromator graphite
_diffrn_radiation_type 'Mo K\a'
_diffrn_radiation_wavelength 0.7107
_diffrn_reflns_av_R_equivalents 0.0719
_diffrn_reflns_av_unetI/netI 0.1127
_diffrn_reflns_limit_h_max 12
_diffrn_reflns_limit_h_min -12
_diffrn_reflns_limit_k_max 17
_diffrn_reflns_limit_k_min -16
_diffrn_reflns_limit_l_max 21
_diffrn_reflns_limit_l_min -21
_diffrn_reflns_number 17913
_diffrn_reflns_theta_full 27.50
_diffrn_reflns_theta_max 27.50
_diffrn_reflns_theta_min 2.54
_diffrn_source 'Enhance (Mo) X-ray Source'
_exptl_absorpt_coefficient_mu 1.962
_exptl_absorpt_correction_T_max 0.928
_exptl_absorpt_correction_T_min 0.756
_exptl_absorpt_correction_type analytical
_exptl_absorpt_process_details
;
CrysAlisPro, Agilent Technologies,
Version 1.171.36.28 (release 01-02-2013 CrysAlis171 .NET)
(compiled Feb  1 2013,16:14:44)
Analytical numeric absorption correction using a multifaceted crystal
			model based on expressions derived by R.C. Clark & J.S. Reid.
(Clark, R. C. & Reid, J. S. (1995). Acta Cryst. A51, 887-897)
;
_exptl_crystal_colour 'dull light yellow'
_exptl_crystal_colour_lustre dull
_exptl_crystal_colour_modifier light
_exptl_crystal_colour_primary yellow
_exptl_crystal_density_diffrn 1.347
_exptl_crystal_density_method 'not measured'
_exptl_crystal_description prism
_exptl_crystal_F_000 788
_exptl_crystal_size_max 0.2302
_exptl_crystal_size_mid 0.0751
_exptl_crystal_size_min 0.0466
_refine_diff_density_max 1.373
_refine_diff_density_min -0.697
_refine_diff_density_rms 0.150
_refine_ls_extinction_method none
_refine_ls_goodness_of_fit_ref 1.007
_refine_ls_hydrogen_treatment constr
_refine_ls_matrix_type full
_refine_ls_number_parameters 450
_refine_ls_number_reflns 8632
_refine_ls_number_restraints 0
_refine_ls_restrained_S_all 1.007
_refine_ls_R_factor_all 0.0633
_refine_ls_R_factor_gt 0.0535
_refine_ls_shift/su_max 0.001
_refine_ls_shift/su_mean 0.000
_refine_ls_structure_factor_coef Fsqd
_refine_ls_weighting_details 'calc w=1/[\s^2^(Fo^2^)+(0.0340P)^2^+0.0000P] where P=(Fo^2^+2Fc^2^)/3'
_refine_ls_weighting_scheme calc
_refine_ls_wR_factor_gt 0.0994
_refine_ls_wR_factor_ref 0.1048
_reflns_number_gt 7746
_reflns_number_total 8632
_reflns_threshold_expression >2sigma(I)
_cod_data_source_file om6b00472_si_001.cif
_cod_data_source_block 7_13srv186
_cod_original_cell_volume 1880.29(16)
_cod_database_code 4088815
_reflns_odcompleteness_completeness 99.93
_reflns_odcompleteness_iscentric 1
_reflns_odcompleteness_theta 31.44
_olex2_refinement_description
;
1. Fixed Uiso
 At 1.2 times of:
  All C(H) groups, All C(H,H) groups
 At 1.5 times of:
  All C(H,H,H) groups
2.a Secondary CH2 refined with riding coordinates:
 C16(H16A,H16B), C17(H17A,H17B), C18(H18A,H18B), C19(H19A,H19B), C20(H20A,
 H20B), C22(H22A,H22B), C23(H23A,H23B), C24(H24A,H24B), C25(H25A,H25B),
 C26(H26A,H26B)
2.b Aromatic/amide H refined with riding coordinates:
 C5(H5), C8(H8), C12(H12), C13(H13), C14(H14), C15(H15), C32(H32), C33(H33),
 C34(H34), C35(H35), C36(H36), C42(H42), C43(H43), C44(H44), C45(H45), C46(H46),
  C52(H52), C53(H53), C54(H54), C55(H55), C56(H56)
2.c Idealised Me refined as rotating group:
 C21(H21A,H21B,H21C), C27(H27A,H27B,H27C)
;

loop_
_space_group_symop_id
_space_group_symop_operation_xyz
1 'x, y, z'
2 '-x, -y, -z'

loop_
_atom_site_label
_atom_site_type_symbol
_atom_site_fract_x
_atom_site_fract_y
_atom_site_fract_z
_atom_site_U_iso_or_equiv
_atom_site_adp_type
_atom_site_occupancy
_atom_site_symmetry_multiplicity
_atom_site_calc_flag
_atom_site_refinement_flags
Pt1 Pt 0.0000 0.0000 1.0000 0.01526(8) Uani 1 2 d S
P1 P 0.07936(12) 0.10095(10) 1.06796(7) 0.0159(2) Uani 1 1 d .
O1 O 0.4010(4) -0.0456(3) 0.7696(2) 0.0334(9) Uani 1 1 d .
O2 O 0.1942(4) 0.4108(3) 0.5885(3) 0.0387(10) Uani 1 1 d .
N1 N 0.6819(5) 0.4894(4) 0.2550(3) 0.0353(11) Uani 1 1 d .
C1 C 0.1050(5) 0.0537(4) 0.8943(3) 0.0171(9) Uani 1 1 d .
C2 C 0.1648(5) 0.0861(4) 0.8305(3) 0.0200(10) Uani 1 1 d .
C3 C 0.2324(5) 0.1337(4) 0.7551(3) 0.0192(10) Uani 1 1 d .
C4 C 0.3554(5) 0.0664(4) 0.7240(3) 0.0193(10) Uani 1 1 d .
C5 C 0.4219(5) 0.1149(4) 0.6527(3) 0.0229(11) Uani 1 1 d .
H5 H 0.5042 0.0701 0.6335 0.027 Uiso 1 1 calc R
C6 C 0.3657(5) 0.2316(4) 0.6090(3) 0.0210(10) Uani 1 1 d .
C7 C 0.2419(5) 0.2987(4) 0.6378(3) 0.0243(11) Uani 1 1 d .
C8 C 0.1775(5) 0.2500(4) 0.7104(3) 0.0228(11) Uani 1 1 d .
H8 H 0.0961 0.2954 0.7298 0.027 Uiso 1 1 calc R
C9 C 0.4349(5) 0.2816(4) 0.5351(3) 0.0243(11) Uani 1 1 d .
C10 C 0.4916(5) 0.3240(4) 0.4727(3) 0.0243(11) Uani 1 1 d .
C11 C 0.5548(5) 0.3787(4) 0.3987(3) 0.0238(11) Uani 1 1 d .
C12 C 0.5197(5) 0.4976(4) 0.3700(3) 0.0269(11) Uani 1 1 d .
H12 H 0.4539 0.5420 0.3982 0.032 Uiso 1 1 calc R
C13 C 0.5863(6) 0.5461(4) 0.2987(3) 0.0312(12) Uani 1 1 d .
H13 H 0.5622 0.6246 0.2800 0.037 Uiso 1 1 calc R
C14 C 0.7126(6) 0.3774(5) 0.2825(3) 0.0323(13) Uani 1 1 d .
H14 H 0.7785 0.3356 0.2527 0.039 Uiso 1 1 calc R
C15 C 0.6527(6) 0.3191(4) 0.3526(3) 0.0274(11) Uani 1 1 d .
H15 H 0.6779 0.2408 0.3686 0.033 Uiso 1 1 calc R
C16 C 0.5280(6) -0.1164(4) 0.7412(4) 0.0341(13) Uani 1 1 d .
H16A H 0.6144 -0.0953 0.7465 0.041 Uiso 1 1 calc R
H16B H 0.5119 -0.1078 0.6821 0.041 Uiso 1 1 calc R
C17 C 0.5515(6) -0.2377(4) 0.7956(4) 0.0353(13) Uani 1 1 d .
H17A H 0.4600 -0.2545 0.7953 0.042 Uiso 1 1 calc R
H17B H 0.5761 -0.2463 0.8537 0.042 Uiso 1 1 calc R
C18 C 0.6733(6) -0.3220(5) 0.7655(4) 0.0366(13) Uani 1 1 d .
H18A H 0.6549 -0.3074 0.7055 0.044 Uiso 1 1 calc R
H18B H 0.7671 -0.3114 0.7724 0.044 Uiso 1 1 calc R
C19 C 0.6836(7) -0.4420(5) 0.8131(4) 0.0412(14) Uani 1 1 d .
H19A H 0.5882 -0.4512 0.8083 0.049 Uiso 1 1 calc R
H19B H 0.7059 -0.4571 0.8727 0.049 Uiso 1 1 calc R
C20 C 0.8014(6) -0.5296(5) 0.7816(4) 0.0397(14) Uani 1 1 d .
H20A H 0.7858 -0.5097 0.7207 0.048 Uiso 1 1 calc R
H20B H 0.8982 -0.5265 0.7925 0.048 Uiso 1 1 calc R
C21 C 0.7990(6) -0.6479(5) 0.8230(4) 0.0446(16) Uani 1 1 d .
H21A H 0.8713 -0.6981 0.7989 0.067 Uiso 1 1 calc R
H21B H 0.7028 -0.6513 0.8138 0.067 Uiso 1 1 calc R
H21C H 0.8216 -0.6703 0.8828 0.067 Uiso 1 1 calc R
C22 C 0.0711(6) 0.4875(5) 0.6158(4) 0.0349(13) Uani 1 1 d .
H22A H 0.0915 0.4838 0.6733 0.042 Uiso 1 1 calc R
H22B H -0.0175 0.4671 0.6149 0.042 Uiso 1 1 calc R
C23 C 0.0491(6) 0.6074(5) 0.5546(4) 0.0356(13) Uani 1 1 d .
H23A H 0.1374 0.6274 0.5574 0.043 Uiso 1 1 calc R
H23B H 0.0347 0.6087 0.4971 0.043 Uiso 1 1 calc R
C24 C -0.0800(6) 0.6922(5) 0.5753(4) 0.0363(13) Uani 1 1 d .
H24A H -0.0667 0.6890 0.6335 0.044 Uiso 1 1 calc R
H24B H -0.1684 0.6729 0.5712 0.044 Uiso 1 1 calc R
C25 C -0.1014(6) 0.8102(5) 0.5181(4) 0.0322(13) Uani 1 1 d .
H25A H -0.1044 0.8117 0.4596 0.039 Uiso 1 1 calc R
H25B H -0.0175 0.8324 0.5266 0.039 Uiso 1 1 calc R
C26 C -0.2460(7) 0.8975(5) 0.5338(4) 0.0414(14) Uani 1 1 d .
H26A H -0.3299 0.8746 0.5264 0.050 Uiso 1 1 calc R
H26B H -0.2421 0.8976 0.5918 0.050 Uiso 1 1 calc R
C27 C -0.2676(7) 1.0169(5) 0.4732(4) 0.0433(15) Uani 1 1 d .
H27A H -0.2665 1.0164 0.4157 0.065 Uiso 1 1 calc R
H27B H -0.1893 1.0425 0.4838 0.065 Uiso 1 1 calc R
H27C H -0.3608 1.0670 0.4820 0.065 Uiso 1 1 calc R
C31 C 0.1263(5) 0.0211(4) 1.1800(3) 0.0181(10) Uani 1 1 d .
C32 C 0.2228(5) -0.0892(4) 1.2027(3) 0.0251(11) Uani 1 1 d .
H32 H 0.2677 -0.1193 1.1607 0.030 Uiso 1 1 calc R
C33 C 0.2526(6) -0.1549(5) 1.2872(4) 0.0341(13) Uani 1 1 d .
H33 H 0.3183 -0.2283 1.3016 0.041 Uiso 1 1 calc R
C34 C 0.1852(6) -0.1120(5) 1.3502(3) 0.0345(13) Uani 1 1 d .
H34 H 0.2052 -0.1563 1.4069 0.041 Uiso 1 1 calc R
C35 C 0.0883(6) -0.0031(5) 1.3283(4) 0.0398(14) Uani 1 1 d .
H35 H 0.0419 0.0256 1.3706 0.048 Uiso 1 1 calc R
C36 C 0.0590(6) 0.0643(5) 1.2440(3) 0.0287(12) Uani 1 1 d .
H36 H -0.0054 0.1381 1.2301 0.034 Uiso 1 1 calc R
C41 C -0.0589(5) 0.2348(4) 1.0663(3) 0.0187(10) Uani 1 1 d .
C42 C -0.2085(5) 0.2494(4) 1.0570(3) 0.0246(11) Uani 1 1 d .
H42 H -0.2377 0.1906 1.0520 0.030 Uiso 1 1 calc R
C43 C -0.3148(6) 0.3517(4) 1.0551(3) 0.0298(12) Uani 1 1 d .
H43 H -0.4144 0.3614 1.0480 0.036 Uiso 1 1 calc R
C44 C -0.2727(6) 0.4379(4) 1.0636(3) 0.0304(12) Uani 1 1 d .
H44 H -0.3440 0.5060 1.0621 0.036 Uiso 1 1 calc R
C45 C -0.1245(6) 0.4242(4) 1.0744(3) 0.0319(13) Uani 1 1 d .
H45 H -0.0965 0.4827 1.0808 0.038 Uiso 1 1 calc R
C46 C -0.0180(6) 0.3230(4) 1.0757(3) 0.0253(11) Uani 1 1 d .
H46 H 0.0815 0.3139 1.0829 0.030 Uiso 1 1 calc R
C51 C 0.2386(5) 0.1437(4) 1.0245(3) 0.0158(9) Uani 1 1 d .
C52 C 0.2177(5) 0.2314(4) 0.9482(3) 0.0223(10) Uani 1 1 d .
H52 H 0.1244 0.2669 0.9208 0.027 Uiso 1 1 calc R
C53 C 0.3367(6) 0.2664(4) 0.9124(3) 0.0253(11) Uani 1 1 d .
H53 H 0.3216 0.3263 0.8619 0.030 Uiso 1 1 calc R
C54 C 0.4752(6) 0.2134(4) 0.9510(3) 0.0283(12) Uani 1 1 d .
H54 H 0.5537 0.2377 0.9270 0.034 Uiso 1 1 calc R
C55 C 0.4986(5) 0.1234(4) 1.0259(3) 0.0269(11) Uani 1 1 d .
H55 H 0.5934 0.0857 1.0512 0.032 Uiso 1 1 calc R
C56 C 0.3794(5) 0.0893(4) 1.0635(3) 0.0236(11) Uani 1 1 d .
H56 H 0.3946 0.0303 1.1146 0.028 Uiso 1 1 calc R

loop_
_atom_site_aniso_label
_atom_site_aniso_U_11
_atom_site_aniso_U_22
_atom_site_aniso_U_33
_atom_site_aniso_U_23
_atom_site_aniso_U_13
_atom_site_aniso_U_12
Pt1 0.01727(14) 0.01676(14) 0.01255(14) -0.00314(10) 0.00416(9) -0.00862(10)
P1 0.0179(6) 0.0169(6) 0.0139(6) -0.0041(5) 0.0033(5) -0.0080(5)
O1 0.035(2) 0.027(2) 0.031(2) -0.0052(18) 0.0115(17) -0.0074(17)
O2 0.041(2) 0.030(2) 0.038(3) -0.0054(19) 0.0155(18) -0.0082(19)
N1 0.048(3) 0.031(3) 0.024(3) -0.002(2) 0.013(2) -0.016(2)
C1 0.018(2) 0.020(2) 0.013(2) -0.005(2) -0.0004(18) -0.006(2)
C2 0.025(3) 0.019(3) 0.017(3) -0.006(2) 0.0007(19) -0.009(2)
C3 0.030(3) 0.023(3) 0.008(2) -0.004(2) 0.0040(19) -0.014(2)
C4 0.022(2) 0.014(2) 0.019(3) 0.001(2) -0.0014(19) -0.007(2)
C5 0.018(2) 0.030(3) 0.019(3) -0.005(2) 0.0058(19) -0.010(2)
C6 0.025(3) 0.024(3) 0.016(3) -0.005(2) 0.0062(19) -0.012(2)
C7 0.028(3) 0.019(3) 0.022(3) -0.002(2) 0.004(2) -0.009(2)
C8 0.025(3) 0.026(3) 0.021(3) -0.009(2) 0.009(2) -0.012(2)
C9 0.023(3) 0.022(3) 0.026(3) -0.006(2) 0.002(2) -0.006(2)
C10 0.025(3) 0.024(3) 0.021(3) -0.003(2) 0.006(2) -0.009(2)
C11 0.028(3) 0.029(3) 0.016(3) -0.004(2) 0.003(2) -0.014(2)
C12 0.031(3) 0.022(3) 0.026(3) -0.007(2) 0.010(2) -0.008(2)
C13 0.045(3) 0.020(3) 0.025(3) -0.002(2) 0.007(2) -0.012(3)
C14 0.042(3) 0.031(3) 0.022(3) -0.009(3) 0.013(2) -0.012(3)
C15 0.034(3) 0.027(3) 0.021(3) -0.005(2) 0.007(2) -0.012(2)
C16 0.037(3) 0.028(3) 0.032(3) -0.009(3) 0.010(2) -0.005(3)
C17 0.042(3) 0.028(3) 0.033(3) -0.010(3) 0.008(3) -0.009(3)
C18 0.035(3) 0.030(3) 0.040(4) -0.010(3) 0.008(3) -0.006(3)
C19 0.045(4) 0.038(4) 0.033(4) -0.011(3) 0.012(3) -0.006(3)
C20 0.040(3) 0.033(3) 0.042(4) -0.010(3) 0.012(3) -0.008(3)
C21 0.035(3) 0.028(3) 0.060(5) -0.009(3) 0.010(3) -0.002(3)
C22 0.033(3) 0.036(3) 0.035(3) -0.011(3) 0.013(2) -0.012(3)
C23 0.038(3) 0.039(3) 0.035(3) -0.014(3) 0.010(3) -0.018(3)
C24 0.037(3) 0.034(3) 0.035(4) -0.007(3) 0.007(3) -0.012(3)
C25 0.033(3) 0.035(3) 0.031(3) -0.011(3) 0.007(2) -0.015(3)
C26 0.047(4) 0.037(4) 0.039(4) -0.006(3) 0.002(3) -0.018(3)
C27 0.048(4) 0.033(4) 0.044(4) -0.012(3) 0.003(3) -0.007(3)
C31 0.018(2) 0.023(3) 0.014(2) -0.002(2) 0.0017(18) -0.011(2)
C32 0.030(3) 0.022(3) 0.022(3) -0.007(2) 0.004(2) -0.008(2)
C33 0.034(3) 0.027(3) 0.029(3) 0.000(3) -0.008(2) -0.001(2)
C34 0.035(3) 0.044(4) 0.016(3) 0.000(3) 0.000(2) -0.010(3)
C35 0.039(3) 0.058(4) 0.018(3) -0.016(3) 0.011(2) -0.009(3)
C36 0.031(3) 0.033(3) 0.019(3) -0.008(2) 0.003(2) -0.007(2)
C41 0.023(2) 0.017(2) 0.016(2) -0.004(2) 0.0055(19) -0.008(2)
C42 0.027(3) 0.022(3) 0.022(3) -0.003(2) 0.001(2) -0.009(2)
C43 0.024(3) 0.030(3) 0.026(3) -0.005(2) 0.003(2) -0.001(2)
C44 0.037(3) 0.019(3) 0.025(3) -0.004(2) 0.002(2) 0.001(2)
C45 0.045(3) 0.026(3) 0.028(3) -0.012(3) 0.011(2) -0.014(3)
C46 0.029(3) 0.019(3) 0.026(3) -0.007(2) 0.006(2) -0.007(2)
C51 0.021(2) 0.017(2) 0.014(2) -0.0061(19) 0.0062(18) -0.012(2)
C52 0.023(2) 0.022(3) 0.021(3) -0.003(2) 0.004(2) -0.009(2)
C53 0.041(3) 0.026(3) 0.014(3) -0.007(2) 0.008(2) -0.019(2)
C54 0.031(3) 0.038(3) 0.032(3) -0.022(3) 0.017(2) -0.025(3)
C55 0.020(3) 0.032(3) 0.031(3) -0.011(3) 0.003(2) -0.010(2)
C56 0.027(3) 0.023(3) 0.023(3) -0.009(2) 0.003(2) -0.010(2)

loop_
_atom_type_symbol
_atom_type_description
_atom_type_scat_dispersion_real
_atom_type_scat_dispersion_imag
_atom_type_scat_source
C C 0.0033 0.0016 'International Tables Vol C Tables 4.2.6.8 and 6.1.1.4'
H H 0.0000 0.0000 'International Tables Vol C Tables 4.2.6.8 and 6.1.1.4'
N N 0.0061 0.0033 'International Tables Vol C Tables 4.2.6.8 and 6.1.1.4'
O O 0.0106 0.0060 'International Tables Vol C Tables 4.2.6.8 and 6.1.1.4'
P P 0.1023 0.0942 'International Tables Vol C Tables 4.2.6.8 and 6.1.1.4'
Pt Pt -1.7033 8.3905 'International Tables Vol C Tables 4.2.6.8 and 6.1.1.4'

loop_
_exptl_crystal_face_index_h
_exptl_crystal_face_index_k
_exptl_crystal_face_index_l
_exptl_crystal_face_perp_dist
_exptl_oxdiff_crystal_face_indexfrac_h
_exptl_oxdiff_crystal_face_indexfrac_k
_exptl_oxdiff_crystal_face_indexfrac_l
_exptl_oxdiff_crystal_face_x
_exptl_oxdiff_crystal_face_y
_exptl_oxdiff_crystal_face_z
0 0 1 0.0246 0.0000 0.0000 1.0000 0.0408 0.0176 0.0074
0 0 -1 0.0246 -0.0000 -0.0000 -1.0000 -0.0408 -0.0176 -0.0074
0 1 1 0.0233 -0.0000 1.0000 1.0000 0.0267 -0.0184 0.0534
0 -1 -1 0.0233 0.0000 -1.0000 -1.0000 -0.0267 0.0184 -0.0534
-2 -1 -1 0.1060 -2.0000 -1.0000 -1.0000 0.0311 -0.1245 -0.0819
2 1 1 0.1060 2.0000 1.0000 1.0000 -0.0311 0.1245 0.0819

loop_
_geom_angle_atom_site_label_1
_geom_angle_atom_site_label_2
_geom_angle_atom_site_label_3
_geom_angle
_geom_angle_site_symmetry_1
_geom_angle_site_symmetry_3
P1 Pt1 P1 180.000(1) . 2_557
C1 Pt1 P1 87.61(12) 2_557 .
C1 Pt1 P1 92.39(12) . .
C1 Pt1 P1 87.61(12) . 2_557
C1 Pt1 P1 92.39(12) 2_557 2_557
C1 Pt1 C1 179.999(1) . 2_557
C31 P1 Pt1 111.09(14) . .
C31 P1 C41 105.2(2) . .
C31 P1 C51 107.0(2) . .
C41 P1 Pt1 113.98(15) . .
C51 P1 Pt1 115.79(14) . .
C51 P1 C41 102.9(2) . .
C4 O1 C16 116.7(4) . .
C7 O2 C22 118.2(4) . .
C13 N1 C14 116.1(4) . .
C2 C1 Pt1 178.6(4) . .
C1 C2 C3 175.4(5) . .
C4 C3 C2 121.6(4) . .
C8 C3 C2 120.2(4) . .
C8 C3 C4 118.2(4) . .
O1 C4 C3 114.9(4) . .
O1 C4 C5 124.5(4) . .
C5 C4 C3 120.6(4) . .
C4 C5 H5 119.8 . .
C4 C5 C6 120.3(4) . .
C6 C5 H5 119.8 . .
C5 C6 C9 120.2(4) . .
C7 C6 C5 119.8(4) . .
C7 C6 C9 120.1(4) . .
O2 C7 C6 114.5(4) . .
O2 C7 C8 125.8(4) . .
C8 C7 C6 119.7(5) . .
C3 C8 H8 119.3 . .
C7 C8 C3 121.5(4) . .
C7 C8 H8 119.3 . .
C10 C9 C6 179.3(5) . .
C9 C10 C11 177.6(5) . .
C12 C11 C10 120.3(4) . .
C15 C11 C10 122.3(5) . .
C15 C11 C12 117.3(4) . .
C11 C12 H12 121.0 . .
C13 C12 C11 117.9(4) . .
C13 C12 H12 121.0 . .
N1 C13 C12 125.0(5) . .
N1 C13 H13 117.5 . .
C12 C13 H13 117.5 . .
N1 C14 H14 117.9 . .
N1 C14 C15 124.2(5) . .
C15 C14 H14 117.9 . .
C11 C15 H15 120.3 . .
C14 C15 C11 119.3(5) . .
C14 C15 H15 120.3 . .
O1 C16 H16A 110.1 . .
O1 C16 H16B 110.1 . .
O1 C16 C17 108.0(4) . .
H16A C16 H16B 108.4 . .
C17 C16 H16A 110.1 . .
C17 C16 H16B 110.1 . .
C16 C17 H17A 109.0 . .
C16 C17 H17B 109.0 . .
C16 C17 C18 112.8(4) . .
H17A C17 H17B 107.8 . .
C18 C17 H17A 109.0 . .
C18 C17 H17B 109.0 . .
C17 C18 H18A 109.1 . .
C17 C18 H18B 109.1 . .
H18A C18 H18B 107.9 . .
C19 C18 C17 112.4(4) . .
C19 C18 H18A 109.1 . .
C19 C18 H18B 109.1 . .
C18 C19 H19A 108.8 . .
C18 C19 H19B 108.8 . .
C18 C19 C20 113.8(5) . .
H19A C19 H19B 107.7 . .
C20 C19 H19A 108.8 . .
C20 C19 H19B 108.8 . .
C19 C20 H20A 108.9 . .
C19 C20 H20B 108.9 . .
H20A C20 H20B 107.7 . .
C21 C20 C19 113.2(5) . .
C21 C20 H20A 108.9 . .
C21 C20 H20B 108.9 . .
C20 C21 H21A 109.5 . .
C20 C21 H21B 109.5 . .
C20 C21 H21C 109.5 . .
H21A C21 H21B 109.5 . .
H21A C21 H21C 109.5 . .
H21B C21 H21C 109.5 . .
O2 C22 H22A 110.2 . .
O2 C22 H22B 110.2 . .
O2 C22 C23 107.7(4) . .
H22A C22 H22B 108.5 . .
C23 C22 H22A 110.2 . .
C23 C22 H22B 110.2 . .
C22 C23 H23A 109.3 . .
C22 C23 H23B 109.3 . .
H23A C23 H23B 107.9 . .
C24 C23 C22 111.7(4) . .
C24 C23 H23A 109.3 . .
C24 C23 H23B 109.3 . .
C23 C24 H24A 109.0 . .
C23 C24 H24B 109.0 . .
C23 C24 C25 112.8(4) . .
H24A C24 H24B 107.8 . .
C25 C24 H24A 109.0 . .
C25 C24 H24B 109.0 . .
C24 C25 H25A 109.0 . .
C24 C25 H25B 109.0 . .
C24 C25 C26 112.8(4) . .
H25A C25 H25B 107.8 . .
C26 C25 H25A 109.0 . .
C26 C25 H25B 109.0 . .
C25 C26 H26A 109.2 . .
C25 C26 H26B 109.2 . .
H26A C26 H26B 107.9 . .
C27 C26 C25 111.9(5) . .
C27 C26 H26A 109.2 . .
C27 C26 H26B 109.2 . .
C26 C27 H27A 109.5 . .
C26 C27 H27B 109.5 . .
C26 C27 H27C 109.5 . .
H27A C27 H27B 109.5 . .
H27A C27 H27C 109.5 . .
H27B C27 H27C 109.5 . .
C32 C31 P1 119.2(3) . .
C32 C31 C36 118.8(5) . .
C36 C31 P1 121.9(4) . .
C31 C32 H32 119.7 . .
C33 C32 C31 120.6(5) . .
C33 C32 H32 119.7 . .
C32 C33 H33 119.8 . .
C34 C33 C32 120.4(5) . .
C34 C33 H33 119.8 . .
C33 C34 H34 120.3 . .
C35 C34 C33 119.5(5) . .
C35 C34 H34 120.3 . .
C34 C35 H35 119.6 . .
C34 C35 C36 120.8(5) . .
C36 C35 H35 119.6 . .
C31 C36 H36 120.0 . .
C35 C36 C31 120.0(5) . .
C35 C36 H36 120.0 . .
C42 C41 P1 120.0(3) . .
C42 C41 C46 118.9(4) . .
C46 C41 P1 121.2(3) . .
C41 C42 H42 119.9 . .
C41 C42 C43 120.3(4) . .
C43 C42 H42 119.9 . .
C42 C43 H43 119.9 . .
C44 C43 C42 120.2(5) . .
C44 C43 H43 119.9 . .
C43 C44 H44 119.8 . .
C43 C44 C45 120.4(5) . .
C45 C44 H44 119.8 . .
C44 C45 H45 120.1 . .
C44 C45 C46 119.8(4) . .
C46 C45 H45 120.1 . .
C41 C46 H46 119.8 . .
C45 C46 C41 120.5(5) . .
C45 C46 H46 119.8 . .
C52 C51 P1 118.2(4) . .
C52 C51 C56 119.4(4) . .
C56 C51 P1 122.4(4) . .
C51 C52 H52 119.9 . .
C51 C52 C53 120.1(5) . .
C53 C52 H52 119.9 . .
C52 C53 H53 119.7 . .
C54 C53 C52 120.6(5) . .
C54 C53 H53 119.7 . .
C53 C54 H54 120.0 . .
C53 C54 C55 120.0(4) . .
C55 C54 H54 120.0 . .
C54 C55 H55 120.0 . .
C54 C55 C56 120.0(5) . .
C56 C55 H55 120.0 . .
C51 C56 C55 119.9(5) . .
C51 C56 H56 120.0 . .
C55 C56 H56 120.0 . .

loop_
_geom_bond_atom_site_label_1
_geom_bond_atom_site_label_2
_geom_bond_distance
_geom_bond_site_symmetry_2
Pt1 P1 2.3104(11) .
Pt1 P1 2.3104(11) 2_557
Pt1 C1 2.018(4) 2_557
Pt1 C1 2.018(4) .
P1 C31 1.822(5) .
P1 C41 1.825(5) .
P1 C51 1.824(4) .
O1 C4 1.358(6) .
O1 C16 1.436(6) .
O2 C7 1.375(6) .
O2 C22 1.444(6) .
N1 C13 1.327(6) .
N1 C14 1.333(6) .
C1 C2 1.198(6) .
C2 C3 1.433(6) .
C3 C4 1.413(6) .
C3 C8 1.404(7) .
C4 C5 1.384(6) .
C5 H5 0.9300 .
C5 C6 1.405(7) .
C6 C7 1.396(6) .
C6 C9 1.434(6) .
C7 C8 1.389(6) .
C8 H8 0.9300 .
C9 C10 1.202(6) .
C10 C11 1.426(6) .
C11 C12 1.411(7) .
C11 C15 1.384(6) .
C12 H12 0.9300 .
C12 C13 1.384(7) .
C13 H13 0.9300 .
C14 H14 0.9300 .
C14 C15 1.383(7) .
C15 H15 0.9300 .
C16 H16A 0.9700 .
C16 H16B 0.9700 .
C16 C17 1.511(7) .
C17 H17A 0.9700 .
C17 H17B 0.9700 .
C17 C18 1.518(7) .
C18 H18A 0.9700 .
C18 H18B 0.9700 .
C18 C19 1.496(8) .
C19 H19A 0.9700 .
C19 H19B 0.9700 .
C19 C20 1.537(7) .
C20 H20A 0.9700 .
C20 H20B 0.9700 .
C20 C21 1.494(7) .
C21 H21A 0.9600 .
C21 H21B 0.9600 .
C21 H21C 0.9600 .
C22 H22A 0.9700 .
C22 H22B 0.9700 .
C22 C23 1.534(8) .
C23 H23A 0.9700 .
C23 H23B 0.9700 .
C23 C24 1.486(7) .
C24 H24A 0.9700 .
C24 H24B 0.9700 .
C24 C25 1.493(7) .
C25 H25A 0.9700 .
C25 H25B 0.9700 .
C25 C26 1.560(7) .
C26 H26A 0.9700 .
C26 H26B 0.9700 .
C26 C27 1.527(8) .
C27 H27A 0.9600 .
C27 H27B 0.9600 .
C27 H27C 0.9600 .
C31 C32 1.390(7) .
C31 C36 1.398(6) .
C32 H32 0.9300 .
C32 C33 1.384(7) .
C33 H33 0.9300 .
C33 C34 1.380(7) .
C34 H34 0.9300 .
C34 C35 1.378(8) .
C35 H35 0.9300 .
C35 C36 1.386(8) .
C36 H36 0.9300 .
C41 C42 1.393(6) .
C41 C46 1.394(6) .
C42 H42 0.9300 .
C42 C43 1.395(7) .
C43 H43 0.9300 .
C43 C44 1.369(7) .
C44 H44 0.9300 .
C44 C45 1.386(7) .
C45 H45 0.9300 .
C45 C46 1.388(7) .
C46 H46 0.9300 .
C51 C52 1.388(6) .
C51 C56 1.390(7) .
C52 H52 0.9300 .
C52 C53 1.396(6) .
C53 H53 0.9300 .
C53 C54 1.368(7) .
C54 H54 0.9300 .
C54 C55 1.387(7) .
C55 H55 0.9300 .
C55 C56 1.401(6) .
C56 H56 0.9300 .
